data_7714522
loop_
_publ_author_name
'Jordan, Rose'
'Maisuls, Ivan'
'Nair, Shruti Santosh'
'Dietzek, Benjamin'
'Strassert, Cristian Alejandro'
'Klein, Axel'

_publ_section_title
;
 Enhanced luminescence properties through heavy ancillary ligands in
 [Pt(C^N^C)(L)] complexes, L = AsPh3 and SbPh3
;
_journal_name_full 'Dalton Transactions'
_journal_paper_doi 10.1039/D3DT03225F
_journal_year 2023
_chemical_formula_sum 'C41.5 H30 As Cl1.5 N O0.5 Pt'
_chemical_formula_weight 873.85
_chemical_name_systematic '[Pt(dba)AsPh3] * 0.5 Et2O * 0.5 CHCl3'
_space_group_crystal_system monoclinic
_space_group_IT_number 15
_space_group_name_Hall '-C 2yc'
_space_group_name_H-M_alt 'C 1 2/c 1'
_atom_sites_solution_hydrogens mixed
_audit_creation_method SHELXL-2018/3
_audit_update_record
;
2022-08-02 deposited with the CCDC.	2023-11-21 downloaded from the CCDC.
;
_cell_angle_alpha 90
_cell_angle_beta 118.864(2)
_cell_angle_gamma 90
_cell_formula_units_Z 8
_cell_length_a 27.2312(16)
_cell_length_b 10.5042(5)
_cell_length_c 26.597(2)
_cell_measurement_reflns_used 9280
_cell_measurement_temperature 109(2)
_cell_measurement_theta_max 30.45
_cell_measurement_theta_min 2.98
_cell_volume 6662.7(7)
_computing_structure_refinement 'SHELXL-2018/3 (Sheldrick, 2018)'
_computing_structure_solution 'SHELXT 2018/2 (Sheldrick, 2018)'
_diffrn_ambient_temperature 109(2)
_diffrn_measured_fraction_theta_full 0.994
_diffrn_measured_fraction_theta_max 0.995
_diffrn_measurement_device_type 'Bruker D8 Venture'
_diffrn_radiation_type MoK\a
_diffrn_radiation_wavelength 0.71073
_diffrn_reflns_av_R_equivalents 0.0462
_diffrn_reflns_av_unetI/netI 0.0259
_diffrn_reflns_Laue_measured_fraction_full 0.994
_diffrn_reflns_Laue_measured_fraction_max 0.995
_diffrn_reflns_limit_h_max 38
_diffrn_reflns_limit_h_min -38
_diffrn_reflns_limit_k_max 14
_diffrn_reflns_limit_k_min -14
_diffrn_reflns_limit_l_max 37
_diffrn_reflns_limit_l_min -37
_diffrn_reflns_number 85756
_diffrn_reflns_point_group_measured_fraction_full 0.994
_diffrn_reflns_point_group_measured_fraction_max 0.995
_diffrn_reflns_theta_full 25.242
_diffrn_reflns_theta_max 30.516
_diffrn_reflns_theta_min 2.119
_exptl_absorpt_coefficient_mu 5.352
_exptl_absorpt_correction_T_max 0.7461
_exptl_absorpt_correction_T_min 0.4455
_exptl_absorpt_correction_type multi-scan
_exptl_absorpt_process_details 'SADABS-2016/2 - Bruker AXS area detector scaling and absorption correction'
_exptl_crystal_colour red
_exptl_crystal_density_diffrn 1.742
_exptl_crystal_description prism
_exptl_crystal_F_000 3412
_exptl_crystal_preparation Luminescent
_exptl_crystal_recrystallization_method 'Re-crystallisation from solvent: Et2O, CHCl3'
_exptl_crystal_size_max 0.1
_exptl_crystal_size_mid 0.1
_exptl_crystal_size_min 0.1
_refine_diff_density_max 0.629
_refine_diff_density_min -0.665
_refine_diff_density_rms 0.088
_refine_ls_extinction_coef 0.000116(13)
_refine_ls_extinction_expression Fc^*^=kFc[1+0.001xFc^2^\l^3^/sin(2\q)]^-1/4^
_refine_ls_extinction_method 'SHELXL-2018/3 (Sheldrick 2018)'
_refine_ls_goodness_of_fit_ref 1.018
_refine_ls_hydrogen_treatment mixed
_refine_ls_matrix_type full
_refine_ls_number_parameters 457
_refine_ls_number_reflns 10116
_refine_ls_number_restraints 0
_refine_ls_restrained_S_all 1.018
_refine_ls_R_factor_all 0.0229
_refine_ls_R_factor_gt 0.0199
_refine_ls_shift/su_max 0.005
_refine_ls_shift/su_mean 0.000
_refine_ls_structure_factor_coef Fsqd
_refine_ls_weighting_details 'w=1/[\s^2^(Fo^2^)+(0.0163P)^2^+12.8826P] where P=(Fo^2^+2Fc^2^)/3'
_refine_ls_weighting_scheme calc
_refine_ls_wR_factor_gt 0.0454
_refine_ls_wR_factor_ref 0.0464
_reflns_Friedel_coverage 0.000
_reflns_number_gt 9318
_reflns_number_total 10116
_reflns_threshold_expression 'I > 2\s(I)'
_cod_data_source_file d3dt03225f2.cif
_cod_data_source_block mo_Jordan_RJ_M_14_R_0ma
_cod_original_cell_volume 6662.6(8)
_cod_original_sg_symbol_H-M 'C 2/c'
_cod_original_formula_sum 'C41.50 H30 As Cl1.50 N O0.50 Pt'
_cod_database_code 7714522
_shelx_shelxl_version_number 2018/3
_shelx_space_group_comment
;
The symmetry employed for this shelxl refinement is uniquely defined
by the following loop, which should always be used as a source of
symmetry information in preference to the above space-group names.
They are only intended as comments.
;

loop_
_space_group_symop_operation_xyz
'x, y, z'
'-x, y, -z+1/2'
'x+1/2, y+1/2, z'
'-x+1/2, y+1/2, -z+1/2'
'-x, -y, -z'
'x, -y, z-1/2'
'-x+1/2, -y+1/2, -z'
'x+1/2, -y+1/2, z-1/2'

loop_
_atom_site_label
_atom_site_type_symbol
_atom_site_fract_x
_atom_site_fract_y
_atom_site_fract_z
_atom_site_U_iso_or_equiv
_atom_site_adp_type
_atom_site_occupancy
_atom_site_site_symmetry_order
_atom_site_calc_flag
_atom_site_refinement_flags_posn
_atom_site_refinement_flags_adp
_atom_site_refinement_flags_occupancy
_atom_site_disorder_assembly
_atom_site_disorder_group
O1 O 0.48176(16) 0.2306(4) 0.24733(18) 0.0437(9) Uani 0.5 1 d . . P . .
N1 N 0.44045(6) 0.19590(15) 0.45399(7) 0.0197(3) Uani 1 1 d . . . . .
C1 C 0.38403(8) 0.01984(18) 0.37757(8) 0.0209(3) Uani 1 1 d . . . . .
Cl2 Cl 0.05072(6) 0.13893(16) 0.29663(8) 0.0606(4) Uani 0.5 1 d . . P . .
C2 C 0.35853(9) -0.0807(2) 0.33975(9) 0.0258(4) Uani 1 1 d . . . . .
H2 H 0.319019 -0.090337 0.322718 0.031 Uiso 1 1 calc R U . . .
Cl3 Cl 0.03011(7) 0.05867(16) 0.31832(6) 0.0531(3) Uani 0.5 1 d . . P . .
C3 C 0.38911(9) -0.1688(2) 0.32572(9) 0.0287(4) Uani 1 1 d . . . . .
H3 H 0.369659 -0.236255 0.299934 0.034 Uiso 1 1 calc R U . . .
C4 C 0.44630(10) -0.1598(2) 0.34832(10) 0.0298(4) Uani 1 1 d . . . . .
H4 H 0.465874 -0.218834 0.337399 0.036 Uiso 1 1 calc R U . . .
C5 C 0.47536(8) -0.0625(2) 0.38765(9) 0.0257(4) Uani 1 1 d . . . . .
C6 C 0.44370(8) 0.02373(19) 0.40111(8) 0.0222(4) Uani 1 1 d . . . . .
C7 C 0.53527(9) -0.0462(2) 0.41597(9) 0.0319(5) Uani 1 1 d . . . . .
H7 H 0.556862 -0.103542 0.406927 0.038 Uiso 1 1 calc R U . . .
C8 C 0.56238(8) 0.0470(2) 0.45495(10) 0.0321(5) Uani 1 1 d . . . . .
H8 H 0.601993 0.053837 0.471912 0.039 Uiso 1 1 calc R U . . .
C9 C 0.53202(8) 0.1357(2) 0.47105(9) 0.0258(4) Uani 1 1 d . . . . .
C10 C 0.47305(8) 0.12000(19) 0.44239(8) 0.0217(3) Uani 1 1 d . . . . .
C18 C 0.36234(8) 0.32015(18) 0.46463(8) 0.0222(4) Uani 1 1 d . . . . .
C14 C 0.53701(10) 0.4119(2) 0.56562(9) 0.0345(5) Uani 1 1 d . . . . .
H14 H 0.575709 0.431848 0.587834 0.041 Uiso 1 1 calc R U . . .
C16 C 0.43902(9) 0.4553(2) 0.54140(9) 0.0290(4) Uani 1 1 d . . . . .
Pt1 Pt 0.35782(2) 0.16563(2) 0.41238(2) 0.01725(3) Uani 1 1 d . . . . .
As1 As 0.26209(2) 0.12044(2) 0.36061(2) 0.01682(4) Uani 1 1 d . . . . .
Cl1 Cl 0.06121(6) 0.06386(15) 0.22961(6) 0.0472(3) Uani 0.5 1 d . . P . .
C11 C 0.55462(8) 0.2323(2) 0.51227(9) 0.0293(4) Uani 1 1 d . . . . .
H11 H 0.594019 0.245516 0.532189 0.035 Uiso 1 1 calc R U . . .
C12 C 0.51979(8) 0.3096(2) 0.52448(9) 0.0270(4) Uani 1 1 d . . . . .
C13 C 0.46134(8) 0.28777(19) 0.49341(8) 0.0217(3) Uani 1 1 d . . . . .
C15 C 0.49859(10) 0.4804(2) 0.57309(10) 0.0344(5) Uani 1 1 d . . . . .
H15 H 0.511478 0.547709 0.600327 0.041 Uiso 1 1 calc R U . . .
C17 C 0.42017(9) 0.35761(18) 0.50063(8) 0.0233(4) Uani 1 1 d . . . . .
C19 C 0.32461(8) 0.39193(19) 0.47405(8) 0.0241(4) Uani 1 1 d . . . . .
H19 H 0.285667 0.374337 0.451982 0.029 Uiso 1 1 calc R U . . .
C20 C 0.34233(9) 0.48959(19) 0.51516(9) 0.0276(4) Uani 1 1 d . . . . .
H20 H 0.314811 0.534497 0.520332 0.033 Uiso 1 1 calc R U . . .
C21 C 0.39774(10) 0.5232(2) 0.54830(9) 0.0324(5) Uani 1 1 d . . . . .
H21 H 0.408096 0.590775 0.575293 0.039 Uiso 1 1 calc R U . . .
C22 C 0.23645(7) 0.09771(17) 0.27910(8) 0.0194(3) Uani 1 1 d . . . . .
C23 C 0.26267(9) 0.17009(19) 0.25539(9) 0.0248(4) Uani 1 1 d . . . . .
H23 H 0.291254 0.228683 0.278668 0.030 Uiso 1 1 calc R U . . .
C24 C 0.24722(10) 0.1571(2) 0.19753(9) 0.0298(4) Uani 1 1 d . . . . .
H24 H 0.264538 0.208428 0.181109 0.036 Uiso 1 1 calc R U . . .
C25 C 0.20655(9) 0.0693(2) 0.16393(9) 0.0299(4) Uani 1 1 d . . . . .
H25 H 0.196326 0.059826 0.124555 0.036 Uiso 1 1 calc R U . . .
C26 C 0.18087(9) -0.0044(2) 0.18747(9) 0.0273(4) Uani 1 1 d . . . . .
H26 H 0.153277 -0.065037 0.164380 0.033 Uiso 1 1 calc R U . . .
C27 C 0.19537(8) 0.01011(18) 0.24524(8) 0.0232(4) Uani 1 1 d . . . . .
H27 H 0.177256 -0.039626 0.261313 0.028 Uiso 1 1 calc R U . . .
C28 C 0.24174(8) -0.03642(18) 0.38407(8) 0.0199(3) Uani 1 1 d . . . . .
C29 C 0.28554(9) -0.1146(2) 0.42148(8) 0.0251(4) Uani 1 1 d . . . . .
H29 H 0.323262 -0.089185 0.434506 0.030 Uiso 1 1 calc R U . . .
C30 C 0.27436(10) -0.2292(2) 0.43982(9) 0.0314(4) Uani 1 1 d . . . . .
H30 H 0.304394 -0.281579 0.465760 0.038 Uiso 1 1 calc R U . . .
C31 C 0.21942(11) -0.2674(2) 0.42032(9) 0.0316(5) Uani 1 1 d . . . . .
H31 H 0.211689 -0.346351 0.432488 0.038 Uiso 1 1 calc R U . . .
C32 C 0.17588(10) -0.1902(2) 0.38308(10) 0.0299(4) Uani 1 1 d . . . . .
H32 H 0.138223 -0.216793 0.369499 0.036 Uiso 1 1 calc R U . . .
C33 C 0.18665(8) -0.07371(19) 0.36524(9) 0.0244(4) Uani 1 1 d . . . . .
H33 H 0.156523 -0.020190 0.340379 0.029 Uiso 1 1 calc R U . . .
C34 C 0.20883(7) 0.24134(17) 0.36178(8) 0.0201(3) Uani 1 1 d . . . . .
C35 C 0.19272(8) 0.23315(19) 0.40389(9) 0.0249(4) Uani 1 1 d . . . . .
H35 H 0.205008 0.163615 0.429974 0.030 Uiso 1 1 calc R U . . .
C36 C 0.15865(9) 0.3266(2) 0.40792(10) 0.0298(4) Uani 1 1 d . . . . .
H36 H 0.147778 0.321304 0.436848 0.036 Uiso 1 1 calc R U . . .
C37 C 0.14060(9) 0.4275(2) 0.36955(11) 0.0330(5) Uani 1 1 d . . . . .
H37 H 0.116906 0.490856 0.371888 0.040 Uiso 1 1 calc R U . . .
C38 C 0.15695(10) 0.4361(2) 0.32797(11) 0.0329(5) Uani 1 1 d . . . . .
H38 H 0.144573 0.505654 0.301902 0.039 Uiso 1 1 calc R U . . .
C39 C 0.19144(9) 0.34356(19) 0.32403(9) 0.0256(4) Uani 1 1 d . . . . .
H39 H 0.203029 0.350249 0.295686 0.031 Uiso 1 1 calc R U . . .
C40 C 0.4200(3) 0.2684(6) 0.2850(2) 0.0480(13) Uani 0.5 1 d . . P . .
H40A H 0.408258 0.242580 0.313038 0.072 Uiso 0.5 1 calc R U P . .
H40B H 0.388539 0.258357 0.246116 0.072 Uiso 0.5 1 calc R U P . .
H40C H 0.431868 0.357681 0.291453 0.072 Uiso 0.5 1 calc R U P . .
C41 C 0.46324(19) 0.1946(4) 0.2912(2) 0.0770(13) Uani 1 1 d . . . . .
H1 H 0.445(2) 0.124(5) 0.286(2) 0.116 Uiso 1 1 d . U . . .
H1A H 0.498(2) 0.204(5) 0.332(2) 0.116 Uiso 1 1 d . U . . .
C42 C 0.5226(3) 0.1492(7) 0.2446(3) 0.0579(16) Uani 0.5 1 d . . P . .
C43 C 0.000000 0.0371(4) 0.250000 0.0650(15) Uani 1 2 d S T P . .
H01C H 0.000000 -0.050(5) 0.250000 0.055(13) Uiso 1 2 d S . P . .

loop_
_atom_site_aniso_label
_atom_site_aniso_U_11
_atom_site_aniso_U_22
_atom_site_aniso_U_33
_atom_site_aniso_U_23
_atom_site_aniso_U_13
_atom_site_aniso_U_12
O1 0.058(3) 0.0337(17) 0.0383(18) 0.0020(16) 0.022(2) 0.0049(15)
N1 0.0137(6) 0.0245(7) 0.0212(7) 0.0020(6) 0.0086(6) 0.0007(5)
C1 0.0194(8) 0.0259(9) 0.0202(8) 0.0014(7) 0.0117(7) 0.0044(7)
Cl2 0.0291(6) 0.0617(9) 0.0708(10) -0.0186(8) 0.0080(6) -0.0093(6)
C2 0.0241(9) 0.0287(9) 0.0254(9) -0.0011(7) 0.0126(8) 0.0042(7)
Cl3 0.0638(9) 0.0647(9) 0.0365(6) 0.0016(6) 0.0288(6) 0.0082(7)
C3 0.0326(11) 0.0295(10) 0.0261(10) -0.0025(8) 0.0159(8) 0.0062(8)
C4 0.0339(11) 0.0332(11) 0.0288(10) 0.0039(8) 0.0203(9) 0.0140(8)
C5 0.0242(9) 0.0329(10) 0.0258(9) 0.0083(8) 0.0166(8) 0.0107(8)
C6 0.0201(8) 0.0287(9) 0.0209(8) 0.0047(7) 0.0124(7) 0.0053(7)
C7 0.0246(10) 0.0444(12) 0.0317(10) 0.0130(9) 0.0175(8) 0.0158(9)
C8 0.0172(8) 0.0490(13) 0.0319(10) 0.0122(9) 0.0133(8) 0.0098(8)
C9 0.0168(8) 0.0349(10) 0.0251(9) 0.0104(8) 0.0096(7) 0.0042(7)
C10 0.0171(8) 0.0285(9) 0.0216(8) 0.0065(7) 0.0109(7) 0.0038(7)
C18 0.0252(9) 0.0239(9) 0.0204(8) 0.0031(7) 0.0133(7) 0.0026(7)
C14 0.0276(10) 0.0345(11) 0.0261(10) 0.0028(8) 0.0008(8) -0.0071(9)
C16 0.0332(11) 0.0268(9) 0.0234(9) 0.0001(8) 0.0110(8) -0.0016(8)
Pt1 0.01411(4) 0.02128(4) 0.01776(4) -0.00038(2) 0.00880(3) 0.00114(2)
As1 0.01434(8) 0.01998(8) 0.01749(8) 0.00072(6) 0.00877(6) 0.00155(6)
Cl1 0.0431(7) 0.0607(8) 0.0452(7) 0.0178(6) 0.0272(6) 0.0076(6)
C11 0.0169(8) 0.0370(11) 0.0277(10) 0.0096(8) 0.0058(7) -0.0002(8)
C12 0.0197(9) 0.0309(10) 0.0230(9) 0.0062(7) 0.0046(7) -0.0021(7)
C13 0.0190(8) 0.0249(9) 0.0195(8) 0.0036(7) 0.0079(7) -0.0007(7)
C15 0.0358(11) 0.0294(11) 0.0268(10) -0.0033(8) 0.0063(9) -0.0060(9)
C17 0.0254(9) 0.0235(9) 0.0214(8) 0.0019(7) 0.0118(7) 0.0010(7)
C19 0.0253(9) 0.0245(9) 0.0239(9) 0.0011(7) 0.0130(7) 0.0016(7)
C20 0.0358(11) 0.0242(9) 0.0255(9) 0.0017(7) 0.0169(8) 0.0037(8)
C21 0.0410(12) 0.0280(10) 0.0243(10) -0.0042(8) 0.0126(9) -0.0012(9)
C22 0.0185(8) 0.0226(8) 0.0172(8) 0.0006(6) 0.0086(6) 0.0032(6)
C23 0.0277(10) 0.0269(9) 0.0225(9) -0.0017(7) 0.0142(8) -0.0021(7)
C24 0.0371(11) 0.0347(11) 0.0234(9) 0.0019(8) 0.0191(9) -0.0006(9)
C25 0.0363(11) 0.0310(10) 0.0215(9) -0.0001(8) 0.0131(8) 0.0061(8)
C26 0.0289(10) 0.0252(9) 0.0219(9) -0.0010(7) 0.0077(8) 0.0020(8)
C27 0.0214(8) 0.0243(9) 0.0225(9) 0.0020(7) 0.0094(7) 0.0009(7)
C28 0.0217(8) 0.0216(8) 0.0197(8) 0.0006(6) 0.0127(7) 0.0010(6)
C29 0.0280(9) 0.0271(9) 0.0217(9) 0.0022(7) 0.0133(8) 0.0035(7)
C30 0.0450(12) 0.0273(10) 0.0257(10) 0.0059(8) 0.0200(9) 0.0060(9)
C31 0.0518(13) 0.0239(9) 0.0284(10) -0.0013(8) 0.0268(10) -0.0048(9)
C32 0.0357(11) 0.0300(10) 0.0329(11) -0.0066(8) 0.0234(9) -0.0097(8)
C33 0.0228(9) 0.0264(9) 0.0269(9) -0.0006(7) 0.0144(8) -0.0012(7)
C34 0.0155(7) 0.0217(8) 0.0229(8) -0.0013(7) 0.0091(7) 0.0014(6)
C35 0.0245(9) 0.0253(9) 0.0295(9) 0.0040(7) 0.0167(8) 0.0035(7)
C36 0.0303(10) 0.0311(10) 0.0386(12) 0.0009(8) 0.0251(9) 0.0046(8)
C37 0.0323(11) 0.0274(10) 0.0493(13) 0.0040(9) 0.0276(10) 0.0092(8)
C38 0.0348(11) 0.0268(10) 0.0426(12) 0.0097(9) 0.0231(10) 0.0104(8)
C39 0.0246(9) 0.0271(9) 0.0277(10) 0.0036(7) 0.0148(8) 0.0041(7)
C40 0.051(3) 0.051(3) 0.038(3) 0.016(2) 0.018(2) 0.002(3)
C41 0.074(3) 0.071(2) 0.070(2) 0.032(2) 0.022(2) -0.014(2)
C42 0.063(4) 0.051(4) 0.053(4) -0.004(3) 0.023(3) 0.012(3)
C43 0.060(3) 0.0313(19) 0.055(2) 0.000 -0.011(2) 0.000

loop_
_atom_type_symbol
_atom_type_description
_atom_type_scat_dispersion_real
_atom_type_scat_dispersion_imag
_atom_type_scat_source
C C 0.0033 0.0016 'International Tables Vol C Tables 4.2.6.8 and 6.1.1.4'
H H 0.0000 0.0000 'International Tables Vol C Tables 4.2.6.8 and 6.1.1.4'
As As 0.0499 2.0058 'International Tables Vol C Tables 4.2.6.8 and 6.1.1.4'
Cl Cl 0.1484 0.1585 'International Tables Vol C Tables 4.2.6.8 and 6.1.1.4'
N N 0.0061 0.0033 'International Tables Vol C Tables 4.2.6.8 and 6.1.1.4'
Pt Pt -1.7033 8.3905 'International Tables Vol C Tables 4.2.6.8 and 6.1.1.4'
O O 0.0106 0.0060 'International Tables Vol C Tables 4.2.6.8 and 6.1.1.4'

loop_
_geom_angle_atom_site_label_1
_geom_angle_atom_site_label_2
_geom_angle_atom_site_label_3
_geom_angle
_geom_angle_site_symmetry_1
_geom_angle_site_symmetry_3
_geom_angle_publ_flag
C42 O1 O1 102.6(6) 2_655 2_655 ?
C42 O1 C42 69.1(8) 2_655 . ?
O1 O1 C42 38.0(3) 2_655 . ?
C42 O1 C41 56.8(6) 2_655 . ?
O1 O1 C41 127.2(6) 2_655 . ?
C42 O1 C41 116.3(5) . . ?
C13 N1 C10 122.33(16) . . ?
C13 N1 Pt1 119.34(13) . . ?
C10 N1 Pt1 118.29(13) . . ?
C2 C1 C6 113.75(17) . . ?
C2 C1 Pt1 136.07(14) . . ?
C6 C1 Pt1 110.13(13) . . ?
Cl3 Cl2 C43 62.88(11) . . ?
Cl3 Cl2 Cl1 113.70(12) . . ?
C43 Cl2 Cl1 62.72(7) . . ?
C1 C2 C3 122.48(19) . . ?
Cl2 Cl3 C43 71.45(15) . . ?
Cl2 Cl3 Cl1 109.94(12) . 2 ?
C43 Cl3 Cl1 61.79(6) . 2 ?
C4 C3 C2 121.9(2) . . ?
C3 C4 C5 119.23(18) . . ?
C4 C5 C6 117.60(18) . . ?
C4 C5 C7 124.48(19) . . ?
C6 C5 C7 117.9(2) . . ?
C5 C6 C10 117.93(17) . . ?
C5 C6 C1 125.04(19) . . ?
C10 C6 C1 117.01(17) . . ?
C8 C7 C5 123.2(2) . . ?
C7 C8 C9 121.02(19) . . ?
C11 C9 C10 117.51(19) . . ?
C11 C9 C8 127.10(19) . . ?
C10 C9 C8 115.4(2) . . ?
N1 C10 C9 120.90(19) . . ?
N1 C10 C6 114.49(16) . . ?
C9 C10 C6 124.58(18) . . ?
C19 C18 C17 113.31(18) . . ?
C19 C18 Pt1 136.49(15) . . ?
C17 C18 Pt1 110.18(13) . . ?
C15 C14 C12 120.9(2) . . ?
C17 C16 C21 116.9(2) . . ?
C17 C16 C15 118.3(2) . . ?
C21 C16 C15 124.7(2) . . ?
N1 Pt1 C1 80.06(7) . . ?
N1 Pt1 C18 79.62(7) . . ?
C1 Pt1 C18 159.62(8) . . ?
N1 Pt1 As1 176.54(5) . . ?
C1 Pt1 As1 96.48(5) . . ?
C18 Pt1 As1 103.84(6) . . ?
C28 As1 C34 102.68(8) . . ?
C28 As1 C22 104.50(8) . . ?
C34 As1 C22 103.27(8) . . ?
C28 As1 Pt1 113.26(6) . . ?
C34 As1 Pt1 119.22(5) . . ?
C22 As1 Pt1 112.34(5) . . ?
C43 Cl1 Cl2 49.39(9) . . ?
C43 Cl1 Cl3 44.96(5) . 2 ?
Cl2 Cl1 Cl3 85.48(7) . 2 ?
C9 C11 C12 120.73(18) . . ?
C11 C12 C13 117.89(19) . . ?
C11 C12 C14 126.9(2) . . ?
C13 C12 C14 115.2(2) . . ?
N1 C13 C12 120.61(18) . . ?
N1 C13 C17 114.39(16) . . ?
C12 C13 C17 125.00(19) . . ?
C14 C15 C16 122.9(2) . . ?
C16 C17 C13 117.59(19) . . ?
C16 C17 C18 125.97(19) . . ?
C13 C17 C18 116.45(17) . . ?
C18 C19 C20 122.03(19) . . ?
C21 C20 C19 123.0(2) . . ?
C20 C21 C16 118.73(19) . . ?
C23 C22 C27 119.89(17) . . ?
C23 C22 As1 116.95(14) . . ?
C27 C22 As1 123.11(14) . . ?
C22 C23 C24 120.13(19) . . ?
C25 C24 C23 119.9(2) . . ?
C26 C25 C24 120.20(19) . . ?
C25 C26 C27 120.12(19) . . ?
C22 C27 C26 119.70(19) . . ?
C33 C28 C29 119.66(18) . . ?
C33 C28 As1 123.46(14) . . ?
C29 C28 As1 116.88(14) . . ?
C30 C29 C28 120.3(2) . . ?
C31 C30 C29 120.0(2) . . ?
C32 C31 C30 119.7(2) . . ?
C31 C32 C33 120.7(2) . . ?
C28 C33 C32 119.53(19) . . ?
C39 C34 C35 120.07(18) . . ?
C39 C34 As1 119.45(15) . . ?
C35 C34 As1 120.15(14) . . ?
C34 C35 C36 120.07(19) . . ?
C37 C36 C35 119.7(2) . . ?
C38 C37 C36 120.22(19) . . ?
C37 C38 C39 120.4(2) . . ?
C34 C39 C38 119.6(2) . . ?
C42 C41 C40 132.9(5) 2_655 . ?
C42 C41 O1 36.2(3) 2_655 . ?
C40 C41 O1 110.8(4) . . ?
O1 C42 C41 87.0(7) 2_655 2_655 ?
O1 C42 C42 73.7(6) 2_655 2_655 ?
C41 C42 C42 140.2(7) 2_655 2_655 ?
O1 C42 O1 39.5(5) 2_655 . ?
C41 C42 O1 109.7(5) 2_655 . ?
C42 C42 O1 37.2(3) 2_655 . ?
Cl3 C43 Cl3 163.8(3) 2 . ?
Cl3 C43 Cl2 121.5(2) 2 . ?
Cl3 C43 Cl2 45.67(10) . . ?
Cl3 C43 Cl2 45.67(10) 2 2 ?
Cl3 C43 Cl2 121.6(2) . 2 ?
Cl2 C43 Cl2 102.8(3) . 2 ?
Cl3 C43 Cl1 104.40(9) 2 2 ?
Cl3 C43 Cl1 73.26(7) . 2 ?
Cl2 C43 Cl1 101.64(14) . 2 ?
Cl2 C43 Cl1 67.89(10) 2 2 ?
Cl3 C43 Cl1 73.26(7) 2 . ?
Cl3 C43 Cl1 104.40(9) . . ?
Cl2 C43 Cl1 67.89(10) . . ?
Cl2 C43 Cl1 101.64(14) 2 . ?
Cl1 C43 Cl1 163.9(3) 2 . ?

loop_
_geom_bond_atom_site_label_1
_geom_bond_atom_site_label_2
_geom_bond_distance
_geom_bond_site_symmetry_2
_geom_bond_publ_flag
O1 C42 0.903(7) 2_655 ?
O1 O1 0.933(7) 2_655 ?
O1 C42 1.432(7) . ?
O1 C41 1.527(6) . ?
N1 C13 1.334(3) . ?
N1 C10 1.335(2) . ?
N1 Pt1 1.9961(15) . ?
C1 C2 1.391(3) . ?
C1 C6 1.432(3) . ?
C1 Pt1 2.0854(18) . ?
Cl2 Cl3 1.293(2) . ?
Cl2 C43 1.713(3) . ?
Cl2 Cl1 2.091(2) . ?
C2 C3 1.411(3) . ?
Cl3 C43 1.6084(15) . ?
Cl3 Cl1 2.180(2) 2 ?
C3 C4 1.375(3) . ?
C4 C5 1.402(3) . ?
C5 C6 1.411(3) . ?
C5 C7 1.439(3) . ?
C6 C10 1.421(3) . ?
C7 C8 1.356(4) . ?
C8 C9 1.442(3) . ?
C9 C11 1.399(3) . ?
C9 C10 1.416(3) . ?
C18 C19 1.391(3) . ?
C18 C17 1.448(3) . ?
C18 Pt1 2.1015(19) . ?
C14 C15 1.361(4) . ?
C14 C12 1.441(3) . ?
C16 C17 1.398(3) . ?
C16 C21 1.417(3) . ?
C16 C15 1.446(3) . ?
Pt1 As1 2.3348(2) . ?
As1 C28 1.9353(19) . ?
As1 C34 1.9392(18) . ?
As1 C22 1.9450(18) . ?
Cl1 C43 2.0059(14) . ?
C11 C12 1.401(3) . ?
C12 C13 1.414(3) . ?
C13 C17 1.428(3) . ?
C19 C20 1.404(3) . ?
C20 C21 1.376(3) . ?
C22 C23 1.386(3) . ?
C22 C27 1.392(3) . ?
C23 C24 1.392(3) . ?
C24 C25 1.386(3) . ?
C25 C26 1.379(3) . ?
C26 C27 1.398(3) . ?
C28 C33 1.389(3) . ?
C28 C29 1.393(3) . ?
C29 C30 1.387(3) . ?
C30 C31 1.385(3) . ?
C31 C32 1.382(3) . ?
C32 C33 1.394(3) . ?
C34 C39 1.388(3) . ?
C34 C35 1.389(3) . ?
C35 C36 1.390(3) . ?
C36 C37 1.386(3) . ?
C37 C38 1.380(3) . ?
C38 C39 1.390(3) . ?
C40 C41 1.352(8) . ?
C41 C42 1.279(9) 2_655 ?
C42 C42 1.395(16) 2_655 ?
